data_7710171
loop_
_publ_author_name
'Tzegai, Wintana'
'Reil, Michaela'
'Burzlaff, Nicolai'

_publ_section_title
;
 Bis(4-carboxylpyrazol-1-yl)acetic acid: a scorpionate ligand for
 complexes with improved water solubility.
;
_journal_issue 17
_journal_name_full 'Dalton transactions (Cambridge, England : 2003)'
_journal_page_first 6839
_journal_page_last 6845
_journal_paper_doi 10.1039/d2dt00848c
_journal_volume 51
_journal_year 2022
_chemical_formula_moiety 'C13 H7 Mn N4 O9'
_chemical_formula_sum 'C13 H7 Mn N4 O9'
_chemical_formula_weight 418.17
_space_group_crystal_system monoclinic
_space_group_IT_number 14
_space_group_name_Hall '-P 2yn'
_space_group_name_H-M_alt 'P 1 21/n 1'
_atom_sites_solution_hydrogens geom
_atom_sites_solution_primary dual
_audit_creation_date 2022-03-14
_audit_creation_method
;
Olex2 1.3
(compiled 2020.11.12 svn.r5f609507 for OlexSys, GUI svn.r6408)
;
_audit_update_record
;
2022-03-16 deposited with the CCDC.	2022-04-06 downloaded from the CCDC.
;
_cell_angle_alpha 90
_cell_angle_beta 107.404(4)
_cell_angle_gamma 90
_cell_formula_units_Z 4
_cell_length_a 14.9306(5)
_cell_length_b 5.6066(2)
_cell_length_c 20.6630(8)
_cell_measurement_reflns_used 2064
_cell_measurement_temperature 99.9(3)
_cell_measurement_theta_max 72.3240
_cell_measurement_theta_min 3.2100
_cell_volume 1650.51(11)
_computing_cell_refinement 'CrysAlisPro 1.171.40.72a (Rigaku OD, 2020)'
_computing_data_collection 'CrysAlisPro 1.171.40.72a (Rigaku OD, 2020)'
_computing_data_reduction 'CrysAlisPro 1.171.40.72a (Rigaku OD, 2020)'
_computing_molecular_graphics 'Olex2 1.3 (Dolomanov et al., 2009)'
_computing_publication_material 'Olex2 1.3 (Dolomanov et al., 2009)'
_computing_structure_refinement 'SHELXL 2018/3 (Sheldrick, 2015)'
_computing_structure_solution 'SHELXT  (Sheldrick, 2015)'
_diffrn_ambient_environment N~2~
_diffrn_ambient_temperature 99.9(3)
_diffrn_detector 'CCD plate'
_diffrn_detector_area_resol_mean 5.2903
_diffrn_detector_type AtlasS2
_diffrn_measured_fraction_theta_full 0.997
_diffrn_measured_fraction_theta_max 0.973
_diffrn_measurement_details
;
List of Runs (angles in degrees, time in seconds):

  # Type    Start    End  Width  t~exp~   \w     \q     \k     \f   Frames
#--------------------------------------------------------------------------
  1  \w    -65.00  34.00   1.00    8.22    --  -40.61  38.00-180.00   99
  2  \w   -115.00 -16.00   1.00    8.22    --  -40.61 -38.00   0.00   99
  3  \w      6.00  82.00   1.00    8.22    --   40.61 -99.00 -60.00   76
  4  \w     22.00 106.00   1.00   32.91    --  104.57 -94.00 -60.00   84
  5  \w     79.00 178.00   1.00   32.91    --  104.57  45.00-150.00   99
  6  \w     32.00 130.00   1.00   32.91    --  104.57 -45.00-120.00   98
  7  \w    103.00 178.00   1.00   32.91    --  104.57  77.00 -30.00   75
  8  \w     28.00 109.00   1.00   32.91    --  104.57-111.00-120.00   81
  9  \w    104.00 178.00   1.00   32.91    --  104.57 111.00-120.00   74
 10  \w   -113.00 -12.00   1.00    8.22    --  -40.61 -57.00 120.00  101
;
_diffrn_measurement_device 'four-circle diffractometer'
_diffrn_measurement_device_type 'SuperNova, Dual, Cu at home/near, AtlasS2'
_diffrn_measurement_method '\w scans'
_diffrn_orient_matrix_type 'CrysAlisPro convention (1999,Acta A55,543-557)'
_diffrn_orient_matrix_UB_11 -0.1079782000
_diffrn_orient_matrix_UB_12 -0.0120367000
_diffrn_orient_matrix_UB_13 -0.0224052000
_diffrn_orient_matrix_UB_21 0.0045111000
_diffrn_orient_matrix_UB_22 -0.2737003000
_diffrn_orient_matrix_UB_23 -0.0048447000
_diffrn_orient_matrix_UB_31 0.0015837000
_diffrn_orient_matrix_UB_32 -0.0213253000
_diffrn_orient_matrix_UB_33 0.0746935000
_diffrn_radiation_monochromator mirror
_diffrn_radiation_probe x-ray
_diffrn_radiation_type 'Cu K\a'
_diffrn_radiation_wavelength 1.54184
_diffrn_reflns_av_R_equivalents 0.0516
_diffrn_reflns_av_unetI/netI 0.0587
_diffrn_reflns_Laue_measured_fraction_full 0.997
_diffrn_reflns_Laue_measured_fraction_max 0.973
_diffrn_reflns_limit_h_max 18
_diffrn_reflns_limit_h_min -18
_diffrn_reflns_limit_k_max 6
_diffrn_reflns_limit_k_min -6
_diffrn_reflns_limit_l_max 25
_diffrn_reflns_limit_l_min -17
_diffrn_reflns_number 7946
_diffrn_reflns_point_group_measured_fraction_full 0.997
_diffrn_reflns_point_group_measured_fraction_max 0.973
_diffrn_reflns_theta_full 67.684
_diffrn_reflns_theta_max 72.278
_diffrn_reflns_theta_min 3.238
_diffrn_source 'micro-focus sealed X-ray tube'
_diffrn_source_type 'SuperNova (Cu) X-ray Source'
_exptl_absorpt_coefficient_mu 7.077
_exptl_absorpt_correction_T_max 1.00000
_exptl_absorpt_correction_T_min 0.89585
_exptl_absorpt_correction_type multi-scan
_exptl_absorpt_process_details
;
CrysAlisPro 1.171.40.72a (Rigaku Oxford Diffraction, 2020)
Empirical absorption correction using spherical harmonics,
 implemented in SCALE3 ABSPACK scaling algorithm.
;
_exptl_crystal_colour 'light yellow'
_exptl_crystal_colour_modifier light
_exptl_crystal_colour_primary yellow
_exptl_crystal_density_diffrn 1.683
_exptl_crystal_description block
_exptl_crystal_F_000 840
_exptl_crystal_size_max 0.107
_exptl_crystal_size_mid 0.078
_exptl_crystal_size_min 0.031
_refine_diff_density_max 0.392
_refine_diff_density_min -0.346
_refine_diff_density_rms 0.068
_refine_ls_extinction_method none
_refine_ls_goodness_of_fit_ref 1.040
_refine_ls_hydrogen_treatment constr
_refine_ls_matrix_type full
_refine_ls_number_parameters 246
_refine_ls_number_reflns 3171
_refine_ls_number_restraints 0
_refine_ls_restrained_S_all 1.040
_refine_ls_R_factor_all 0.0589
_refine_ls_R_factor_gt 0.0415
_refine_ls_shift/su_max 0.000
_refine_ls_shift/su_mean 0.000
_refine_ls_structure_factor_coef Fsqd
_refine_ls_weighting_details 'w=1/[\s^2^(Fo^2^)+(0.0382P)^2^+0.4141P] where P=(Fo^2^+2Fc^2^)/3'
_refine_ls_weighting_scheme calc
_refine_ls_wR_factor_gt 0.0907
_refine_ls_wR_factor_ref 0.0991
_reflns_Friedel_coverage 0.000
_reflns_number_gt 2540
_reflns_number_total 3171
_reflns_threshold_expression 'I > 2\s(I)'
_cod_data_source_file d2dt00848c2.cif
_cod_data_source_block buni210308a
_cod_database_code 7710171
_shelx_shelxl_version_number 2018/3
_chemical_oxdiff_formula 'C H N O Mn Br Cl'
_shelx_space_group_comment
;
The symmetry employed for this shelxl refinement is uniquely defined
by the following loop, which should always be used as a source of
symmetry information in preference to the above space-group names.
They are only intended as comments.
;
_shelx_estimated_absorpt_t_max 0.810
_shelx_estimated_absorpt_t_min 0.518
_reflns_odcompleteness_completeness 99.82
_reflns_odcompleteness_iscentric 1
_reflns_odcompleteness_theta 66.97
_olex2_refinement_description
;
1. Fixed Uiso
 At 1.2 times of:
  All C(H) groups
 At 1.5 times of:
  All O(H) groups
2.a Ternary CH refined with riding coordinates:
 C1(H1)
2.b Aromatic/amide H refined with riding coordinates:
 C14(H14), C12(H12), C24(H24), C22(H22)
2.c Idealised tetrahedral OH refined as rotating group:
 O11(H11), O21(H21)
;
_olex2_date_sample_data_collection 2021-03-08
_olex2_submission_special_instructions 'No special instructions were received'
_oxdiff_exptl_absorpt_empirical_details
;
Empirical correction (ABSPACK) includes:
- Absorption correction using spherical harmonics
- Frame scaling
;
_oxdiff_exptl_absorpt_empirical_full_max 1.207
_oxdiff_exptl_absorpt_empirical_full_min 0.844

loop_
_space_group_symop_operation_xyz
'x, y, z'
'-x+1/2, y+1/2, -z+1/2'
'-x, -y, -z'
'x-1/2, -y-1/2, z-1/2'

loop_
_atom_site_label
_atom_site_type_symbol
_atom_site_fract_x
_atom_site_fract_y
_atom_site_fract_z
_atom_site_U_iso_or_equiv
_atom_site_adp_type
_atom_site_occupancy
_atom_site_site_symmetry_order
_atom_site_calc_flag
_atom_site_refinement_flags_posn
_atom_site_refinement_flags_adp
_atom_site_refinement_flags_occupancy
_atom_site_disorder_assembly
_atom_site_disorder_group
Mn1 Mn 0.47317(3) 0.57119(9) 0.32798(2) 0.01929(13) Uani 1 1 d . . . . .
O1 O 0.55739(14) 0.8118(4) 0.29806(10) 0.0218(4) Uani 1 1 d . . . . .
O2 O 0.66813(14) 0.8802(4) 0.24745(11) 0.0246(5) Uani 1 1 d . . . . .
O5 O 0.30211(15) 0.8484(4) 0.26123(13) 0.0326(5) Uani 1 1 d . . . . .
O4 O 0.35804(17) 0.2159(4) 0.37244(12) 0.0338(5) Uani 1 1 d . . . . .
N12 N 0.65695(16) 0.3653(4) 0.33163(12) 0.0198(5) Uani 1 1 d . . . . .
N22 N 0.54795(16) 0.3730(4) 0.22141(12) 0.0196(5) Uani 1 1 d . . . . .
O3 O 0.49315(18) 0.7909(5) 0.46097(12) 0.0391(6) Uani 1 1 d . . . . .
N21 N 0.46770(16) 0.3978(4) 0.23949(12) 0.0209(5) Uani 1 1 d . . . . .
N11 N 0.59332(17) 0.3796(5) 0.36770(12) 0.0213(5) Uani 1 1 d . . . . .
O12 O 0.83533(19) -0.1434(6) 0.45700(14) 0.0547(9) Uani 1 1 d . . . . .
O11 O 0.7279(2) -0.1038(6) 0.51287(15) 0.0565(9) Uani 1 1 d . . . . .
H11 H 0.758412 -0.211532 0.536101 0.085 Uiso 1 1 calc R U . . .
O21 O 0.4391(2) -0.0559(7) 0.05122(15) 0.0581(9) Uani 1 1 d . . . . .
H21 H 0.405094 -0.131678 0.019323 0.087 Uiso 1 1 calc R U . . .
O22 O 0.3062(2) -0.0224(6) 0.08073(16) 0.0604(10) Uani 1 1 d . . . . .
C2 C 0.61943(19) 0.7486(5) 0.27070(15) 0.0196(6) Uani 1 1 d . . . . .
C1 C 0.63375(19) 0.4768(5) 0.26536(14) 0.0187(6) Uani 1 1 d . . . . .
H1 H 0.684943 0.448953 0.245661 0.022 Uiso 1 1 calc R U . . .
C14 C 0.7283(2) 0.2201(6) 0.36142(15) 0.0237(6) Uani 1 1 d . . . . .
H14 H 0.779064 0.183153 0.345961 0.028 Uiso 1 1 calc R U . . .
C12 C 0.6271(2) 0.2398(6) 0.42088(15) 0.0254(6) Uani 1 1 d . . . . .
H12 H 0.598625 0.214004 0.454588 0.031 Uiso 1 1 calc R U . . .
C24 C 0.5334(2) 0.2424(6) 0.16492(15) 0.0255(6) Uani 1 1 d . . . . .
H24 H 0.577841 0.201707 0.143497 0.031 Uiso 1 1 calc R U . . .
C22 C 0.4022(2) 0.2809(6) 0.19295(16) 0.0270(7) Uani 1 1 d . . . . .
H22 H 0.339868 0.267491 0.192312 0.032 Uiso 1 1 calc R U . . .
C13 C 0.7120(2) 0.1357(6) 0.41953(16) 0.0291(7) Uani 1 1 d . . . . .
C3 C 0.4863(2) 0.7162(6) 0.40900(17) 0.0254(7) Uani 1 1 d . . . . .
C4 C 0.4021(2) 0.3513(6) 0.35398(16) 0.0248(6) Uani 1 1 d . . . . .
C5 C 0.3692(2) 0.7435(6) 0.28715(16) 0.0250(7) Uani 1 1 d . . . . .
C23 C 0.4399(2) 0.1800(7) 0.14463(17) 0.0324(7) Uani 1 1 d . . . . .
C16 C 0.7647(2) -0.0479(8) 0.46509(18) 0.0390(9) Uani 1 1 d . . . . .
C26 C 0.3891(3) 0.0255(8) 0.08913(19) 0.0414(9) Uani 1 1 d . . . . .

loop_
_atom_site_aniso_label
_atom_site_aniso_U_11
_atom_site_aniso_U_22
_atom_site_aniso_U_33
_atom_site_aniso_U_23
_atom_site_aniso_U_13
_atom_site_aniso_U_12
Mn1 0.0199(2) 0.0187(2) 0.0241(2) -0.0014(2) 0.01383(16) -0.0002(2)
O1 0.0228(9) 0.0181(10) 0.0303(11) -0.0013(8) 0.0168(8) 0.0000(8)
O2 0.0243(10) 0.0182(11) 0.0383(12) 0.0029(9) 0.0201(9) -0.0016(9)
O5 0.0254(11) 0.0259(12) 0.0484(14) 0.0012(11) 0.0141(10) 0.0043(10)
O4 0.0373(12) 0.0304(13) 0.0417(13) 0.0020(11) 0.0239(11) -0.0049(11)
N12 0.0201(11) 0.0216(13) 0.0221(12) -0.0002(10) 0.0132(10) 0.0016(10)
N22 0.0197(11) 0.0197(13) 0.0230(12) 0.0003(10) 0.0116(9) -0.0001(10)
O3 0.0529(15) 0.0377(15) 0.0360(14) -0.0122(11) 0.0272(12) -0.0069(12)
N21 0.0200(11) 0.0207(13) 0.0264(13) -0.0024(10) 0.0138(10) -0.0008(10)
N11 0.0254(12) 0.0223(14) 0.0220(12) -0.0012(10) 0.0160(10) -0.0023(10)
O12 0.0477(15) 0.077(2) 0.0511(16) 0.0390(16) 0.0321(13) 0.0343(16)
O11 0.0544(17) 0.077(2) 0.0515(17) 0.0433(16) 0.0356(14) 0.0345(16)
O21 0.0466(15) 0.086(2) 0.0519(17) -0.0447(17) 0.0309(14) -0.0283(17)
O22 0.0408(15) 0.079(2) 0.069(2) -0.0480(18) 0.0292(14) -0.0242(15)
C2 0.0189(12) 0.0184(14) 0.0244(14) -0.0008(12) 0.0107(11) -0.0008(11)
C1 0.0182(12) 0.0204(15) 0.0219(14) 0.0011(11) 0.0125(11) 0.0000(11)
C14 0.0230(14) 0.0260(16) 0.0257(15) 0.0013(12) 0.0130(12) 0.0037(13)
C12 0.0275(14) 0.0305(17) 0.0227(15) 0.0048(13) 0.0142(12) 0.0041(13)
C24 0.0319(15) 0.0241(15) 0.0251(16) -0.0057(13) 0.0157(12) 0.0001(13)
C22 0.0239(14) 0.0302(17) 0.0298(16) -0.0060(14) 0.0125(12) -0.0088(13)
C13 0.0285(15) 0.0336(19) 0.0288(16) 0.0076(14) 0.0140(13) 0.0068(14)
C3 0.0260(14) 0.0220(16) 0.0336(18) -0.0006(14) 0.0169(13) 0.0011(13)
C4 0.0264(15) 0.0247(16) 0.0278(16) -0.0024(13) 0.0147(12) 0.0025(13)
C5 0.0268(15) 0.0206(15) 0.0349(17) -0.0053(13) 0.0203(13) -0.0039(13)
C23 0.0309(16) 0.0372(19) 0.0332(18) -0.0104(15) 0.0160(14) -0.0070(15)
C16 0.0347(17) 0.050(2) 0.0369(19) 0.0193(18) 0.0185(15) 0.0146(18)
C26 0.0386(19) 0.053(2) 0.040(2) -0.0266(18) 0.0222(16) -0.0185(18)

loop_
_atom_type_symbol
_atom_type_description
_atom_type_scat_dispersion_real
_atom_type_scat_dispersion_imag
_atom_type_scat_source
C C 0.0181 0.0091 'International Tables Vol C Tables 4.2.6.8 and 6.1.1.4'
H H 0.0000 0.0000 'International Tables Vol C Tables 4.2.6.8 and 6.1.1.4'
Mn Mn -0.5299 2.8052 'International Tables Vol C Tables 4.2.6.8 and 6.1.1.4'
N N 0.0311 0.0180 'International Tables Vol C Tables 4.2.6.8 and 6.1.1.4'
O O 0.0492 0.0322 'International Tables Vol C Tables 4.2.6.8 and 6.1.1.4'

loop_
_geom_angle_atom_site_label_1
_geom_angle_atom_site_label_2
_geom_angle_atom_site_label_3
_geom_angle
_geom_angle_site_symmetry_1
_geom_angle_site_symmetry_3
_geom_angle_publ_flag
N21 Mn1 O1 84.72(9) . . ?
N11 Mn1 O1 85.61(9) . . ?
N11 Mn1 N21 84.54(10) . . ?
C3 Mn1 O1 94.37(12) . . ?
C3 Mn1 N21 175.95(12) . . ?
C3 Mn1 N11 91.46(12) . . ?
C4 Mn1 O1 177.90(11) . . ?
C4 Mn1 N21 94.08(12) . . ?
C4 Mn1 N11 92.56(12) . . ?
C4 Mn1 C3 86.71(14) . . ?
C5 Mn1 O1 91.50(11) . . ?
C5 Mn1 N21 92.15(12) . . ?
C5 Mn1 N11 175.79(11) . . ?
C5 Mn1 C3 91.82(14) . . ?
C5 Mn1 C4 90.27(14) . . ?
C2 O1 Mn1 122.82(19) . . ?
N11 N12 C1 118.6(2) . . ?
C14 N12 N11 111.8(2) . . ?
C14 N12 C1 129.1(2) . . ?
N21 N22 C1 118.1(2) . . ?
C24 N22 N21 111.5(2) . . ?
C24 N22 C1 130.3(2) . . ?
N22 N21 Mn1 119.23(18) . . ?
C22 N21 Mn1 135.0(2) . . ?
C22 N21 N22 105.6(2) . . ?
N12 N11 Mn1 118.67(18) . . ?
C12 N11 Mn1 135.9(2) . . ?
C12 N11 N12 105.2(2) . . ?
C16 O11 H11 109.5 . . ?
C26 O21 H21 109.5 . . ?
O1 C2 C1 116.2(2) . . ?
O2 C2 O1 126.9(3) . . ?
O2 C2 C1 116.9(2) . . ?
N12 C1 N22 109.6(2) . . ?
N12 C1 C2 110.9(2) . . ?
N12 C1 H1 109.2 . . ?
N22 C1 C2 108.9(2) . . ?
N22 C1 H1 109.2 . . ?
C2 C1 H1 109.2 . . ?
N12 C14 H14 126.7 . . ?
N12 C14 C13 106.7(3) . . ?
C13 C14 H14 126.7 . . ?
N11 C12 H12 124.7 . . ?
N11 C12 C13 110.7(3) . . ?
C13 C12 H12 124.7 . . ?
N22 C24 H24 126.6 . . ?
N22 C24 C23 106.9(3) . . ?
C23 C24 H24 126.6 . . ?
N21 C22 H22 124.7 . . ?
N21 C22 C23 110.5(3) . . ?
C23 C22 H22 124.7 . . ?
C14 C13 C12 105.7(3) . . ?
C14 C13 C16 127.1(3) . . ?
C12 C13 C16 126.7(3) . . ?
O3 C3 Mn1 175.1(3) . . ?
O4 C4 Mn1 177.8(3) . . ?
O5 C5 Mn1 178.5(3) . . ?
C24 C23 C22 105.5(3) . . ?
C24 C23 C26 129.3(3) . . ?
C22 C23 C26 125.1(3) . . ?
O12 C16 O11 124.6(3) . . ?
O12 C16 C13 122.4(3) . . ?
O11 C16 C13 112.9(3) . . ?
O21 C26 C23 114.9(3) . . ?
O22 C26 O21 124.6(3) . . ?
O22 C26 C23 120.5(3) . . ?

loop_
_geom_bond_atom_site_label_1
_geom_bond_atom_site_label_2
_geom_bond_distance
_geom_bond_site_symmetry_2
_geom_bond_publ_flag
Mn1 O1 2.061(2) . ?
Mn1 N21 2.051(2) . ?
Mn1 N11 2.041(3) . ?
Mn1 C3 1.818(3) . ?
Mn1 C4 1.809(3) . ?
Mn1 C5 1.809(3) . ?
O1 C2 1.271(3) . ?
O2 C2 1.230(3) . ?
O5 C5 1.147(4) . ?
O4 C4 1.143(4) . ?
N12 N11 1.374(3) . ?
N12 C1 1.450(4) . ?
N12 C14 1.336(4) . ?
N22 N21 1.365(3) . ?
N22 C1 1.452(4) . ?
N22 C24 1.339(4) . ?
O3 C3 1.128(4) . ?
N21 C22 1.322(4) . ?
N11 C12 1.321(4) . ?
O12 C16 1.237(4) . ?
O11 H11 0.8200 . ?
O11 C16 1.305(4) . ?
O21 H21 0.8200 . ?
O21 C26 1.315(4) . ?
O22 C26 1.226(4) . ?
C2 C1 1.547(4) . ?
C1 H1 0.9800 . ?
C14 H14 0.9300 . ?
C14 C13 1.378(4) . ?
C12 H12 0.9300 . ?
C12 C13 1.403(4) . ?
C24 H24 0.9300 . ?
C24 C23 1.377(4) . ?
C22 H22 0.9300 . ?
C22 C23 1.403(4) . ?
C13 C16 1.457(5) . ?
C23 C26 1.456(5) . ?

loop_
_geom_torsion_atom_site_label_1
_geom_torsion_atom_site_label_2
_geom_torsion_atom_site_label_3
_geom_torsion_atom_site_label_4
_geom_torsion
_geom_torsion_site_symmetry_1
_geom_torsion_site_symmetry_2
_geom_torsion_site_symmetry_3
_geom_torsion_site_symmetry_4
_geom_torsion_publ_flag
Mn1 O1 C2 O2 174.9(2) . . . . ?
Mn1 O1 C2 C1 -4.2(4) . . . . ?
Mn1 N21 C22 C23 -175.2(2) . . . . ?
Mn1 N11 C12 C13 174.4(2) . . . . ?
O1 C2 C1 N12 -57.0(3) . . . . ?
O1 C2 C1 N22 63.6(3) . . . . ?
O2 C2 C1 N12 123.9(3) . . . . ?
O2 C2 C1 N22 -115.5(3) . . . . ?
N12 N11 C12 C13 0.1(4) . . . . ?
N12 C14 C13 C12 0.4(4) . . . . ?
N12 C14 C13 C16 172.8(4) . . . . ?
N22 N21 C22 C23 0.0(4) . . . . ?
N22 C24 C23 C22 -0.4(4) . . . . ?
N22 C24 C23 C26 -175.3(4) . . . . ?
N21 N22 C1 N12 62.0(3) . . . . ?
N21 N22 C1 C2 -59.5(3) . . . . ?
N21 N22 C24 C23 0.4(4) . . . . ?
N21 C22 C23 C24 0.2(4) . . . . ?
N21 C22 C23 C26 175.4(4) . . . . ?
N11 N12 C1 N22 -59.4(3) . . . . ?
N11 N12 C1 C2 60.9(3) . . . . ?
N11 N12 C14 C13 -0.3(4) . . . . ?
N11 C12 C13 C14 -0.3(4) . . . . ?
N11 C12 C13 C16 -172.8(4) . . . . ?
C1 N12 N11 Mn1 -3.1(3) . . . . ?
C1 N12 N11 C12 172.4(3) . . . . ?
C1 N12 C14 C13 -171.5(3) . . . . ?
C1 N22 N21 Mn1 -1.5(3) . . . . ?
C1 N22 N21 C22 -177.7(3) . . . . ?
C1 N22 C24 C23 177.4(3) . . . . ?
C14 N12 N11 Mn1 -175.3(2) . . . . ?
C14 N12 N11 C12 0.2(3) . . . . ?
C14 N12 C1 N22 111.3(3) . . . . ?
C14 N12 C1 C2 -128.5(3) . . . . ?
C14 C13 C16 O12 3.2(7) . . . . ?
C14 C13 C16 O11 -174.6(4) . . . . ?
C12 C13 C16 O12 174.2(4) . . . . ?
C12 C13 C16 O11 -3.7(6) . . . . ?
C24 N22 N21 Mn1 175.9(2) . . . . ?
C24 N22 N21 C22 -0.3(3) . . . . ?
C24 N22 C1 N12 -114.8(3) . . . . ?
C24 N22 C1 C2 123.7(3) . . . . ?
C24 C23 C26 O21 -3.7(7) . . . . ?
C24 C23 C26 O22 175.5(4) . . . . ?
C22 C23 C26 O21 -177.7(4) . . . . ?
C22 C23 C26 O22 1.5(7) . . . . ?
